data_7707366
loop_
_publ_author_name
'Masaryk, Luk\'a\<s'
'Nemec, Ivan'
'Ka\<sp\'arkov\'a, Jana'
'Brabec, Viktor'
'\<Starha, Pavel'

_publ_section_title
;
 Unexpected solution behaviour of ester-functionalized half-sandwich
 Ru(II) and Ir(III) complexes.
;
_journal_issue 23
_journal_name_full 'Dalton transactions (Cambridge, England : 2003)'
_journal_page_first 8017
_journal_page_last 8028
_journal_paper_doi 10.1039/d1dt00466b
_journal_volume 50
_journal_year 2021
_chemical_formula_sum 'C22 H26 Cl F6 N2 O2 P Ru'
_chemical_formula_weight 631.94
_space_group_crystal_system triclinic
_space_group_IT_number 2
_space_group_name_Hall '-P 1'
_space_group_name_H-M_alt 'P -1'
_atom_sites_solution_hydrogens mixed
_audit_creation_method SHELXL-2014/7
_audit_update_record
;
2021-02-07 deposited with the CCDC.	2021-05-07 downloaded from the CCDC.
;
_cell_angle_alpha 95.433(2)
_cell_angle_beta 91.504(2)
_cell_angle_gamma 107.988(2)
_cell_formula_units_Z 2
_cell_length_a 9.3607(2)
_cell_length_b 10.5073(3)
_cell_length_c 13.3311(3)
_cell_measurement_reflns_used 3886
_cell_measurement_temperature 293(2)
_cell_measurement_theta_max 68.124
_cell_measurement_theta_min 3.422
_cell_volume 1239.36(5)
_computing_cell_refinement 'CrysAlisPro 1.171.40.82a (Rigaku OD, 2020)'
_computing_data_collection 'CrysAlisPro 1.171.40.82a (Rigaku OD, 2020)'
_computing_data_reduction 'CrysAlisPro 1.171.40.82a (Rigaku OD, 2020)'
_computing_molecular_graphics 'Olex2 1.3-ac4 (Dolomanov et al., 2009)'
_computing_publication_material 'Olex2 1.3-ac4 (Dolomanov et al., 2009)'
_computing_structure_refinement 'SHELXL 2018/3 (Sheldrick, 2015)'
_computing_structure_solution 'SHELXS  (Sheldrick, 2008)'
_diffrn_ambient_temperature 293(2)
_diffrn_measured_fraction_theta_full 0.993
_diffrn_measured_fraction_theta_max 0.987
_diffrn_measurement_device_type 'XtaLAB Synergy, Single source at home/near, HyPix3000'
_diffrn_measurement_method '\w scans'
_diffrn_radiation_type CuK\a
_diffrn_radiation_wavelength 1.54184
_diffrn_reflns_av_R_equivalents 0.0465
_diffrn_reflns_av_unetI/netI 0.0519
_diffrn_reflns_Laue_measured_fraction_full 0.993
_diffrn_reflns_Laue_measured_fraction_max 0.987
_diffrn_reflns_limit_h_max 11
_diffrn_reflns_limit_h_min -9
_diffrn_reflns_limit_k_max 12
_diffrn_reflns_limit_k_min -12
_diffrn_reflns_limit_l_max 16
_diffrn_reflns_limit_l_min -15
_diffrn_reflns_number 10328
_diffrn_reflns_point_group_measured_fraction_full 0.993
_diffrn_reflns_point_group_measured_fraction_max 0.987
_diffrn_reflns_theta_full 67.684
_diffrn_reflns_theta_max 68.242
_diffrn_reflns_theta_min 3.336
_diffrn_source 'micro-focus sealed X-ray tube'
_exptl_absorpt_coefficient_mu 7.352
_exptl_absorpt_correction_T_max 1.000
_exptl_absorpt_correction_T_min 0.844
_exptl_absorpt_correction_type multi-scan
_exptl_absorpt_process_details
;
CrysAlisPro 1.171.40.82a (Rigaku Oxford Diffraction, 2020)
Empirical absorption correction using spherical harmonics,
implemented in SCALE3 ABSPACK scaling algorithm.
;
_exptl_crystal_colour yellow
_exptl_crystal_density_diffrn 1.693
_exptl_crystal_description block
_exptl_crystal_F_000 636
_exptl_crystal_size_max 0.18
_exptl_crystal_size_mid 0.12
_exptl_crystal_size_min 0.10
_refine_diff_density_max 0.577
_refine_diff_density_min -0.800
_refine_diff_density_rms 0.076
_refine_ls_extinction_method none
_refine_ls_goodness_of_fit_ref 1.060
_refine_ls_hydrogen_treatment constr
_refine_ls_matrix_type full
_refine_ls_number_parameters 386
_refine_ls_number_reflns 4489
_refine_ls_number_restraints 97
_refine_ls_restrained_S_all 1.063
_refine_ls_R_factor_all 0.0471
_refine_ls_R_factor_gt 0.0422
_refine_ls_shift/su_max 0.001
_refine_ls_shift/su_mean 0.000
_refine_ls_structure_factor_coef Fsqd
_refine_ls_weighting_details 'w=1/[\s^2^(Fo^2^)+(0.0704P)^2^] where P=(Fo^2^+2Fc^2^)/3'
_refine_ls_weighting_scheme calc
_refine_ls_wR_factor_gt 0.1127
_refine_ls_wR_factor_ref 0.1172
_reflns_Friedel_coverage 0.000
_reflns_number_gt 3940
_reflns_number_total 4489
_reflns_threshold_expression 'I > 2\s(I)'
_cod_data_source_file d1dt00466b2.cif
_cod_data_source_block RuOH
_cod_depositor_comments 'Adding full bibliography for 7707364--7707367.cif.'
_cod_database_code 7707366
_shelx_shelxl_version_number 2014/7
_shelx_space_group_comment
;
The symmetry employed for this shelxl refinement is uniquely defined
by the following loop, which should always be used as a source of
symmetry information in preference to the above space-group names.
They are only intended as comments.
;

loop_
_space_group_symop_operation_xyz
'x, y, z'
'-x, -y, -z'

loop_
_atom_site_label
_atom_site_type_symbol
_atom_site_fract_x
_atom_site_fract_y
_atom_site_fract_z
_atom_site_U_iso_or_equiv
_atom_site_adp_type
_atom_site_occupancy
_atom_site_site_symmetry_order
_atom_site_calc_flag
_atom_site_refinement_flags_posn
_atom_site_refinement_flags_adp
_atom_site_refinement_flags_occupancy
_atom_site_disorder_assembly
_atom_site_disorder_group
C11 C 0.2908(5) 0.2733(4) 0.1989(3) 0.0636(10) Uani 1 1 d . . . . .
H11 H 0.2067 0.2035 0.2124 0.076 Uiso 1 1 calc R U . . .
C12 C 0.3051(5) 0.4035(4) 0.2353(3) 0.0646(10) Uani 1 1 d . . . . .
H12 H 0.2299 0.4201 0.2735 0.078 Uiso 1 1 calc R U . . .
C14 C 0.5305(4) 0.4829(4) 0.1604(3) 0.0517(8) Uani 1 1 d . . . . .
C15 C 0.5219(4) 0.3539(4) 0.1224(3) 0.0549(8) Uani 1 1 d . . . . .
H15 H 0.5973 0.3391 0.0833 0.066 Uiso 1 1 calc R U . . .
C16 C 0.4006(4) 0.2462(4) 0.1427(3) 0.0554(8) Uani 1 1 d . . . . .
C24 C 0.6525(4) 0.6024(4) 0.1395(3) 0.0519(8) Uani 1 1 d . . . . .
C25 C 0.7641(4) 0.5996(4) 0.0758(3) 0.0562(8) Uani 1 1 d . . . . .
H25 H 0.7681 0.5175 0.0453 0.067 Uiso 1 1 calc R U . . .
C26 C 0.8718(4) 0.7185(4) 0.0561(3) 0.0562(8) Uani 1 1 d . . . . .
C27 C 0.8609(5) 0.8379(4) 0.1033(3) 0.0641(10) Uani 1 1 d . . . . .
H27 H 0.9305 0.9195 0.0924 0.077 Uiso 1 1 calc R U . . .
C28 C 0.7466(5) 0.8353(4) 0.1664(3) 0.0657(10) Uani 1 1 d . . . . .
H28 H 0.7399 0.9165 0.1969 0.079 Uiso 1 1 calc R U . . .
C29 C 0.9913(5) 0.7116(5) -0.0147(4) 0.0765(13) Uani 0.734(9) 1 d D . P A 1
H29A H 1.0560 0.6678 0.0160 0.092 Uiso 0.734(9) 1 calc R U P A 1
H29B H 0.9435 0.6558 -0.0760 0.092 Uiso 0.734(9) 1 calc R U P A 1
C29A C 0.9913(5) 0.7116(5) -0.0147(4) 0.0765(13) Uani 0.266(9) 1 d . . P A 2
H29C H 0.9959 0.7768 -0.0624 0.092 Uiso 0.266(9) 1 calc R U P A 2
H29D H 1.0869 0.7408 0.0243 0.092 Uiso 0.266(9) 1 calc R U P A 2
C31 C 0.3922(5) 0.1058(4) 0.1019(4) 0.0700(11) Uani 1 1 d . . . . .
H31A H 0.3899 0.0986 0.0287 0.084 Uiso 1 1 calc R U . . .
H31B H 0.4808 0.0858 0.1260 0.084 Uiso 1 1 calc R U . . .
C63 C 0.5809(5) 0.7862(4) 0.4157(3) 0.0626(10) Uani 1 1 d . . . . .
C64 C 0.4527(5) 0.6744(4) 0.4286(3) 0.0668(10) Uani 1 1 d . . . . .
H64 H 0.4660 0.6019 0.4582 0.080 Uiso 1 1 calc R U . . .
C65 C 0.3063(5) 0.6706(5) 0.3978(3) 0.0712(12) Uani 1 1 d . . . . .
H65 H 0.2253 0.5968 0.4091 0.085 Uiso 1 1 calc R U . . .
C66 C 0.2794(5) 0.7768(5) 0.3497(4) 0.0713(11) Uani 1 1 d . . . . .
C67 C 0.4071(6) 0.8889(4) 0.3369(3) 0.0690(11) Uani 1 1 d . . . . .
H67 H 0.3939 0.9600 0.3053 0.083 Uiso 1 1 calc R U . . .
C69 C 0.5513(5) 0.8948(4) 0.3704(3) 0.0650(10) Uani 1 1 d . . . . .
H69 H 0.6311 0.9717 0.3632 0.078 Uiso 1 1 calc R U . . .
C71 C 0.7377(6) 0.7943(5) 0.4468(4) 0.0765(12) Uani 1 1 d . . . . .
H71 H 0.8019 0.8337 0.3935 0.092 Uiso 1 1 calc R U . . .
C72 C 0.7595(8) 0.6625(7) 0.4585(6) 0.114(2) Uani 1 1 d . . . . .
H72A H 0.7088 0.6263 0.5161 0.171 Uiso 1 1 calc R U . . .
H72B H 0.8650 0.6743 0.4681 0.171 Uiso 1 1 calc R U . . .
H72C H 0.7188 0.6014 0.3991 0.171 Uiso 1 1 calc R U . . .
C73 C 0.7882(8) 0.8929(8) 0.5432(5) 0.112(2) Uani 1 1 d . . . . .
H73A H 0.7212 0.8619 0.5953 0.168 Uiso 1 1 calc R U . . .
H73B H 0.7864 0.9805 0.5296 0.168 Uiso 1 1 calc R U . . .
H73C H 0.8885 0.8978 0.5649 0.168 Uiso 1 1 calc R U . . .
C74 C 0.1223(6) 0.7658(7) 0.3094(5) 0.1025(19) Uani 1 1 d . . . . .
H74A H 0.1293 0.8223 0.2560 0.154 Uiso 1 1 calc R U . . .
H74B H 0.0683 0.7940 0.3628 0.154 Uiso 1 1 calc R U . . .
H74C H 0.0700 0.6741 0.2839 0.154 Uiso 1 1 calc R U . . .
Cl1 Cl 0.33796(14) 0.72076(12) 0.11042(8) 0.0747(3) Uani 1 1 d . . . . .
F2 F 0.226(3) 0.824(2) 0.7682(16) 0.188(12) Uani 0.351(17) 1 d . U P B 1
F6 F 0.3351(16) 0.755(4) 0.6591(18) 0.163(9) Uani 0.351(17) 1 d . U P B 1
F3 F 0.167(2) 0.830(3) 0.608(2) 0.163(11) Uani 0.351(17) 1 d . U P B 1
F1 F 0.111(3) 0.607(2) 0.5926(15) 0.137(8) Uani 0.351(17) 1 d . U P B 1
F4 F 0.0112(15) 0.703(3) 0.7064(19) 0.164(9) Uani 0.351(17) 1 d . U P B 1
F5 F 0.176(3) 0.609(2) 0.757(2) 0.160(11) Uani 0.351(17) 1 d . U P B 1
N1 N 0.6439(4) 0.7201(3) 0.1860(2) 0.0539(7) Uani 1 1 d . . . . .
N2 N 0.4244(3) 0.5082(3) 0.2175(2) 0.0544(7) Uani 1 1 d . . . . .
O1 O 1.0764(6) 0.8302(5) -0.0393(4) 0.0865(18) Uani 0.734(9) 1 d D . P A 1
H1 H 1.1228 0.8184 -0.0888 0.130 Uiso 0.734(9) 1 calc R U P A 1
O1B O 0.9803(16) 0.6036(12) -0.0632(11) 0.088(5) Uani 0.266(9) 1 d D . P A 2
H1B H 1.0420 0.6154 -0.1067 0.132 Uiso 0.266(9) 1 calc R U P A 2
O2 O 0.2632(5) 0.0135(3) 0.1329(4) 0.1081(14) Uani 1 1 d . . . . .
H32 H 0.2572 -0.0639 0.1115 0.162 Uiso 1 1 d R U . . .
P4 P 0.16717(13) 0.71781(12) 0.68302(9) 0.0694(3) Uani 1 1 d . . . . .
Ru1 Ru 0.45384(3) 0.70838(3) 0.26984(2) 0.05270(13) Uani 1 1 d . . . . .
F1A F 0.0385(17) 0.6054(13) 0.6223(12) 0.173(6) Uani 0.649(17) 1 d . U P B 2
F2A F 0.2898(14) 0.8361(9) 0.7498(9) 0.129(4) Uani 0.649(17) 1 d . U P B 2
F5A F 0.0500(18) 0.7865(19) 0.7243(12) 0.177(6) Uani 0.649(17) 1 d . U P B 2
F6A F 0.2871(16) 0.6534(14) 0.6504(8) 0.145(4) Uani 0.649(17) 1 d . U P B 2
F3A F 0.1893(15) 0.7998(13) 0.5927(7) 0.120(4) Uani 0.649(17) 1 d . U P B 2
F4A F 0.1406(16) 0.6358(14) 0.7737(9) 0.151(5) Uani 0.649(17) 1 d . U P B 2

loop_
_atom_site_aniso_label
_atom_site_aniso_U_11
_atom_site_aniso_U_22
_atom_site_aniso_U_33
_atom_site_aniso_U_23
_atom_site_aniso_U_13
_atom_site_aniso_U_12
C11 0.059(2) 0.044(2) 0.073(2) 0.0036(17) 0.0104(18) -0.0039(17)
C12 0.062(2) 0.045(2) 0.078(3) 0.0063(18) 0.0170(19) 0.0037(17)
C14 0.0536(19) 0.0452(18) 0.0515(18) 0.0047(14) 0.0065(14) 0.0082(15)
C15 0.056(2) 0.0435(19) 0.060(2) -0.0002(15) 0.0043(15) 0.0092(15)
C16 0.064(2) 0.0404(18) 0.056(2) 0.0041(15) -0.0002(16) 0.0084(16)
C24 0.0529(18) 0.0434(18) 0.0525(18) 0.0023(14) 0.0029(14) 0.0060(15)
C25 0.056(2) 0.0464(19) 0.061(2) 0.0014(16) 0.0081(16) 0.0097(16)
C26 0.0506(18) 0.056(2) 0.055(2) 0.0059(16) 0.0037(15) 0.0064(16)
C27 0.063(2) 0.048(2) 0.073(2) 0.0124(18) 0.0145(18) 0.0021(17)
C28 0.070(2) 0.0386(19) 0.079(3) 0.0033(17) 0.017(2) 0.0033(17)
C29 0.055(2) 0.088(3) 0.072(3) 0.002(2) 0.0136(19) 0.004(2)
C29A 0.055(2) 0.088(3) 0.072(3) 0.002(2) 0.0136(19) 0.004(2)
C31 0.083(3) 0.043(2) 0.076(3) 0.0009(18) 0.000(2) 0.0088(19)
C63 0.074(2) 0.057(2) 0.0491(19) -0.0049(16) 0.0065(17) 0.0125(19)
C64 0.086(3) 0.053(2) 0.057(2) 0.0101(17) 0.0140(19) 0.014(2)
C65 0.079(3) 0.067(3) 0.060(2) 0.0027(19) 0.031(2) 0.010(2)
C66 0.072(3) 0.078(3) 0.065(2) -0.006(2) 0.021(2) 0.029(2)
C67 0.089(3) 0.054(2) 0.067(2) -0.0041(18) 0.020(2) 0.027(2)
C69 0.084(3) 0.0379(19) 0.061(2) -0.0072(16) 0.0130(19) 0.0039(18)
C71 0.081(3) 0.067(3) 0.075(3) 0.003(2) 0.006(2) 0.015(2)
C72 0.100(4) 0.092(4) 0.156(6) 0.012(4) -0.012(4) 0.040(4)
C73 0.118(5) 0.112(5) 0.099(4) -0.023(4) -0.031(4) 0.039(4)
C74 0.086(4) 0.126(5) 0.104(4) -0.005(4) 0.016(3) 0.050(4)
Cl1 0.0882(7) 0.0775(7) 0.0625(6) 0.0011(5) 0.0020(5) 0.0339(6)
F2 0.164(17) 0.151(14) 0.151(13) -0.095(11) 0.067(13) -0.064(12)
F6 0.081(8) 0.23(2) 0.182(16) 0.058(18) 0.042(8) 0.043(12)
F3 0.114(11) 0.089(11) 0.25(2) 0.091(13) -0.073(13) -0.027(9)
F1 0.19(2) 0.096(11) 0.107(9) -0.033(7) 0.031(11) 0.024(12)
F4 0.050(6) 0.20(2) 0.209(17) -0.008(17) 0.059(7) -0.005(9)
F5 0.160(15) 0.096(10) 0.21(2) 0.047(12) -0.093(16) 0.021(10)
N1 0.0584(17) 0.0412(15) 0.0549(16) 0.0022(12) 0.0094(13) 0.0054(13)
N2 0.0564(17) 0.0387(15) 0.0609(17) 0.0019(12) 0.0119(13) 0.0050(12)
O1 0.087(3) 0.067(3) 0.091(3) 0.007(2) 0.040(2) 0.001(2)
O1B 0.098(10) 0.066(8) 0.095(10) 0.013(7) 0.050(7) 0.012(7)
O2 0.116(3) 0.0409(16) 0.145(4) -0.0047(19) 0.038(3) -0.0062(18)
P4 0.0652(6) 0.0631(6) 0.0709(7) 0.0076(5) 0.0123(5) 0.0064(5)
Ru1 0.0587(2) 0.03880(17) 0.05569(19) 0.00226(11) 0.01203(12) 0.00818(12)
F1A 0.157(10) 0.115(7) 0.180(13) 0.018(8) -0.068(8) -0.050(7)
F2A 0.128(7) 0.087(4) 0.139(8) 0.003(5) -0.056(6) -0.005(5)
F5A 0.167(12) 0.227(14) 0.200(11) 0.056(12) 0.063(10) 0.139(11)
F6A 0.166(9) 0.150(8) 0.152(7) 0.005(7) 0.051(7) 0.099(8)
F3A 0.165(8) 0.108(7) 0.078(4) 0.029(4) 0.036(5) 0.020(5)
F4A 0.200(10) 0.150(9) 0.134(6) 0.084(6) 0.079(7) 0.074(7)

loop_
_atom_type_symbol
_atom_type_description
_atom_type_scat_dispersion_real
_atom_type_scat_dispersion_imag
_atom_type_scat_source
C C 0.0181 0.0091 'International Tables Vol C Tables 4.2.6.8 and 6.1.1.4'
H H 0.0000 0.0000 'International Tables Vol C Tables 4.2.6.8 and 6.1.1.4'
Cl Cl 0.3639 0.7018 'International Tables Vol C Tables 4.2.6.8 and 6.1.1.4'
F F 0.0727 0.0534 'International Tables Vol C Tables 4.2.6.8 and 6.1.1.4'
N N 0.0311 0.0180 'International Tables Vol C Tables 4.2.6.8 and 6.1.1.4'
O O 0.0492 0.0322 'International Tables Vol C Tables 4.2.6.8 and 6.1.1.4'
P P 0.2955 0.4335 'International Tables Vol C Tables 4.2.6.8 and 6.1.1.4'
Ru Ru 0.0552 3.2960 'International Tables Vol C Tables 4.2.6.8 and 6.1.1.4'

loop_
_geom_angle_atom_site_label_1
_geom_angle_atom_site_label_2
_geom_angle_atom_site_label_3
_geom_angle
_geom_angle_site_symmetry_1
_geom_angle_site_symmetry_3
_geom_angle_publ_flag
C16 C11 C12 119.9(3) . . ?
C16 C11 H11 120.1 . . ?
C12 C11 H11 120.1 . . ?
N2 C12 C11 122.3(4) . . ?
N2 C12 H12 118.8 . . ?
C11 C12 H12 118.8 . . ?
N2 C14 C15 121.8(3) . . ?
N2 C14 C24 115.1(3) . . ?
C15 C14 C24 123.1(3) . . ?
C14 C15 C16 119.8(4) . . ?
C14 C15 H15 120.1 . . ?
C16 C15 H15 120.1 . . ?
C11 C16 C15 118.0(4) . . ?
C11 C16 C31 122.4(4) . . ?
C15 C16 C31 119.6(4) . . ?
N1 C24 C25 121.3(3) . . ?
N1 C24 C14 114.4(3) . . ?
C25 C24 C14 124.3(3) . . ?
C24 C25 C26 120.8(4) . . ?
C24 C25 H25 119.6 . . ?
C26 C25 H25 119.6 . . ?
C27 C26 C25 117.4(4) . . ?
C27 C26 C29A 123.4(4) . . ?
C25 C26 C29A 119.2(4) . . ?
C27 C26 C29 123.4(4) . . ?
C25 C26 C29 119.2(4) . . ?
C28 C27 C26 119.7(4) . . ?
C28 C27 H27 120.2 . . ?
C26 C27 H27 120.2 . . ?
N1 C28 C27 122.7(4) . . ?
N1 C28 H28 118.7 . . ?
C27 C28 H28 118.7 . . ?
O1 C29 C26 114.8(5) . . ?
O1 C29 H29A 108.6 . . ?
C26 C29 H29A 108.6 . . ?
O1 C29 H29B 108.6 . . ?
C26 C29 H29B 108.6 . . ?
H29A C29 H29B 107.5 . . ?
O1B C29A C26 118.6(7) . . ?
O1B C29A H29C 107.7 . . ?
C26 C29A H29C 107.7 . . ?
O1B C29A H29D 107.7 . . ?
C26 C29A H29D 107.7 . . ?
H29C C29A H29D 107.1 . . ?
O2 C31 C16 110.0(4) . . ?
O2 C31 H31A 109.7 . . ?
C16 C31 H31A 109.7 . . ?
O2 C31 H31B 109.7 . . ?
C16 C31 H31B 109.7 . . ?
H31A C31 H31B 108.2 . . ?
C64 C63 C69 115.9(4) . . ?
C64 C63 C71 123.6(4) . . ?
C69 C63 C71 120.4(4) . . ?
C64 C63 Ru1 70.2(2) . . ?
C69 C63 Ru1 70.6(2) . . ?
C71 C63 Ru1 129.5(3) . . ?
C65 C64 C63 121.8(4) . . ?
C65 C64 Ru1 72.5(2) . . ?
C63 C64 Ru1 71.8(2) . . ?
C65 C64 H64 119.1 . . ?
C63 C64 H64 119.1 . . ?
Ru1 C64 H64 129.0 . . ?
C64 C65 C66 121.6(4) . . ?
C64 C65 Ru1 70.1(2) . . ?
C66 C65 Ru1 72.2(2) . . ?
C64 C65 H65 119.2 . . ?
C66 C65 H65 119.2 . . ?
Ru1 C65 H65 131.4 . . ?
C65 C66 C67 116.7(4) . . ?
C65 C66 C74 120.8(5) . . ?
C67 C66 C74 122.4(5) . . ?
C65 C66 Ru1 70.5(2) . . ?
C67 C66 Ru1 69.6(2) . . ?
C74 C66 Ru1 127.8(3) . . ?
C69 C67 C66 121.7(4) . . ?
C69 C67 Ru1 71.5(2) . . ?
C66 C67 Ru1 72.9(2) . . ?
C69 C67 H67 119.1 . . ?
C66 C67 H67 119.1 . . ?
Ru1 C67 H67 128.9 . . ?
C67 C69 C63 122.1(4) . . ?
C67 C69 Ru1 71.5(2) . . ?
C63 C69 Ru1 71.3(2) . . ?
C67 C69 H69 118.9 . . ?
C63 C69 H69 118.9 . . ?
Ru1 C69 H69 131.3 . . ?
C72 C71 C63 114.5(5) . . ?
C72 C71 C73 112.0(5) . . ?
C63 C71 C73 108.5(5) . . ?
C72 C71 H71 107.2 . . ?
C63 C71 H71 107.2 . . ?
C73 C71 H71 107.2 . . ?
C71 C72 H72A 109.5 . . ?
C71 C72 H72B 109.5 . . ?
H72A C72 H72B 109.5 . . ?
C71 C72 H72C 109.5 . . ?
H72A C72 H72C 109.5 . . ?
H72B C72 H72C 109.5 . . ?
C71 C73 H73A 109.5 . . ?
C71 C73 H73B 109.5 . . ?
H73A C73 H73B 109.5 . . ?
C71 C73 H73C 109.5 . . ?
H73A C73 H73C 109.5 . . ?
H73B C73 H73C 109.5 . . ?
C66 C74 H74A 109.5 . . ?
C66 C74 H74B 109.5 . . ?
H74A C74 H74B 109.5 . . ?
C66 C74 H74C 109.5 . . ?
H74A C74 H74C 109.5 . . ?
H74B C74 H74C 109.5 . . ?
C28 N1 C24 118.3(3) . . ?
C28 N1 Ru1 124.9(3) . . ?
C24 N1 Ru1 116.4(2) . . ?
C14 N2 C12 118.1(3) . . ?
C14 N2 Ru1 117.3(2) . . ?
C12 N2 Ru1 124.5(3) . . ?
C29 O1 H1 109.5 . . ?
C29A O1B H1B 109.5 . . ?
C31 O2 H32 111.3 . . ?
F4 P4 F2 92.0(12) . . ?
F3A P4 F6A 92.1(6) . . ?
F3A P4 F4A 178.4(7) . . ?
F6A P4 F4A 89.3(6) . . ?
F3A P4 F1A 90.0(7) . . ?
F6A P4 F1A 93.2(8) . . ?
F4A P4 F1A 89.3(8) . . ?
F4 P4 F6 172.0(14) . . ?
F2 P4 F6 82.9(12) . . ?
F4 P4 F1 90.1(11) . . ?
F2 P4 F1 177.9(12) . . ?
F6 P4 F1 95.0(12) . . ?
F3A P4 F5A 90.5(7) . . ?
F6A P4 F5A 175.9(7) . . ?
F4A P4 F5A 88.1(7) . . ?
F1A P4 F5A 89.9(8) . . ?
F3A P4 F2A 91.2(6) . . ?
F6A P4 F2A 90.9(6) . . ?
F4A P4 F2A 89.5(7) . . ?
F1A P4 F2A 175.7(8) . . ?
F5A P4 F2A 85.9(8) . . ?
F4 P4 F5 91.5(14) . . ?
F2 P4 F5 88.6(15) . . ?
F6 P4 F5 94.5(12) . . ?
F1 P4 F5 91.3(14) . . ?
F4 P4 F3 91.2(14) . . ?
F2 P4 F3 90.8(16) . . ?
F6 P4 F3 82.8(12) . . ?
F1 P4 F3 89.2(14) . . ?
F5 P4 F3 177.2(12) . . ?
N2 Ru1 N1 76.71(12) . . ?
N2 Ru1 C64 94.41(15) . . ?
N1 Ru1 C64 121.50(16) . . ?
N2 Ru1 C67 160.93(16) . . ?
N1 Ru1 C67 121.87(15) . . ?
C64 Ru1 C67 79.70(18) . . ?
N2 Ru1 C69 154.64(16) . . ?
N1 Ru1 C69 97.35(14) . . ?
C64 Ru1 C69 67.36(16) . . ?
C67 Ru1 C69 37.01(18) . . ?
N2 Ru1 C63 117.07(15) . . ?
N1 Ru1 C63 95.52(14) . . ?
C64 Ru1 C63 37.95(16) . . ?
C67 Ru1 C63 68.58(18) . . ?
C69 Ru1 C63 38.16(17) . . ?
N2 Ru1 C65 97.57(15) . . ?
N1 Ru1 C65 158.42(18) . . ?
C64 Ru1 C65 37.39(19) . . ?
C67 Ru1 C65 66.76(18) . . ?
C69 Ru1 C65 78.83(16) . . ?
C63 Ru1 C65 68.24(17) . . ?
N2 Ru1 C66 123.49(16) . . ?
N1 Ru1 C66 158.58(17) . . ?
C64 Ru1 C66 68.03(18) . . ?
C67 Ru1 C66 37.51(18) . . ?
C69 Ru1 C66 67.48(17) . . ?
C63 Ru1 C66 81.80(17) . . ?
C65 Ru1 C66 37.29(19) . . ?
N2 Ru1 Cl1 85.80(10) . . ?
N1 Ru1 Cl1 83.86(9) . . ?
C64 Ru1 Cl1 154.05(13) . . ?
C67 Ru1 Cl1 91.69(13) . . ?
C69 Ru1 Cl1 118.43(13) . . ?
C63 Ru1 Cl1 156.45(12) . . ?
C65 Ru1 Cl1 116.80(14) . . ?
C66 Ru1 Cl1 90.23(13) . . ?

loop_
_geom_bond_atom_site_label_1
_geom_bond_atom_site_label_2
_geom_bond_distance
_geom_bond_site_symmetry_2
_geom_bond_publ_flag
C11 C16 1.371(6) . ?
C11 C12 1.372(6) . ?
C11 H11 0.9300 . ?
C12 N2 1.348(5) . ?
C12 H12 0.9300 . ?
C14 N2 1.342(5) . ?
C14 C15 1.378(5) . ?
C14 C24 1.468(5) . ?
C15 C16 1.387(5) . ?
C15 H15 0.9300 . ?
C16 C31 1.501(6) . ?
C24 N1 1.356(5) . ?
C24 C25 1.369(5) . ?
C25 C26 1.395(5) . ?
C25 H25 0.9300 . ?
C26 C27 1.383(6) . ?
C26 C29A 1.496(6) . ?
C26 C29 1.496(6) . ?
C27 C28 1.374(6) . ?
C27 H27 0.9300 . ?
C28 N1 1.346(5) . ?
C28 H28 0.9300 . ?
C29 O1 1.331(6) . ?
C29 H29A 0.9700 . ?
C29 H29B 0.9700 . ?
C29A O1B 1.226(12) . ?
C29A H29C 0.9700 . ?
C29A H29D 0.9700 . ?
C31 O2 1.397(6) . ?
C31 H31A 0.9700 . ?
C31 H31B 0.9700 . ?
C63 C64 1.424(6) . ?
C63 C69 1.436(6) . ?
C63 C71 1.489(7) . ?
C63 Ru1 2.200(4) . ?
C64 C65 1.407(7) . ?
C64 Ru1 2.179(4) . ?
C64 H64 0.9300 . ?
C65 C66 1.421(7) . ?
C65 Ru1 2.211(4) . ?
C65 H65 0.9300 . ?
C66 C67 1.423(7) . ?
C66 C74 1.518(7) . ?
C66 Ru1 2.234(4) . ?
C67 C69 1.391(7) . ?
C67 Ru1 2.191(4) . ?
C67 H67 0.9300 . ?
C69 Ru1 2.191(4) . ?
C69 H69 0.9300 . ?
C71 C72 1.484(8) . ?
C71 C73 1.537(8) . ?
C71 H71 0.9800 . ?
C72 H72A 0.9600 . ?
C72 H72B 0.9600 . ?
C72 H72C 0.9600 . ?
C73 H73A 0.9600 . ?
C73 H73B 0.9600 . ?
C73 H73C 0.9600 . ?
C74 H74A 0.9600 . ?
C74 H74B 0.9600 . ?
C74 H74C 0.9600 . ?
Cl1 Ru1 2.3935(11) . ?
F2 P4 1.477(17) . ?
F6 P4 1.548(14) . ?
F3 P4 1.61(2) . ?
F1 P4 1.552(18) . ?
F4 P4 1.465(15) . ?
F5 P4 1.60(2) . ?
N1 Ru1 2.103(3) . ?
N2 Ru1 2.084(3) . ?
O1 H1 0.8200 . ?
O1B H1B 0.8200 . ?
O2 H32 0.8199 . ?
P4 F3A 1.527(10) . ?
P4 F6A 1.532(8) . ?
P4 F4A 1.532(9) . ?
P4 F1A 1.546(9) . ?
P4 F5A 1.572(10) . ?
P4 F2A 1.585(9) . ?

loop_
_geom_torsion_atom_site_label_1
_geom_torsion_atom_site_label_2
_geom_torsion_atom_site_label_3
_geom_torsion_atom_site_label_4
_geom_torsion
_geom_torsion_site_symmetry_1
_geom_torsion_site_symmetry_2
_geom_torsion_site_symmetry_3
_geom_torsion_site_symmetry_4
_geom_torsion_publ_flag
C16 C11 C12 N2 0.3(7) . . . . ?
N2 C14 C15 C16 0.3(6) . . . . ?
C24 C14 C15 C16 -177.9(3) . . . . ?
C12 C11 C16 C15 -1.6(6) . . . . ?
C12 C11 C16 C31 179.3(4) . . . . ?
C14 C15 C16 C11 1.3(6) . . . . ?
C14 C15 C16 C31 -179.5(4) . . . . ?
N2 C14 C24 N1 3.5(5) . . . . ?
C15 C14 C24 N1 -178.2(4) . . . . ?
N2 C14 C24 C25 -174.0(4) . . . . ?
C15 C14 C24 C25 4.3(6) . . . . ?
N1 C24 C25 C26 -0.6(6) . . . . ?
C14 C24 C25 C26 176.8(4) . . . . ?
C24 C25 C26 C27 0.0(6) . . . . ?
C24 C25 C26 C29A -179.4(4) . . . . ?
C24 C25 C26 C29 -179.4(4) . . . . ?
C25 C26 C27 C28 -0.1(6) . . . . ?
C29A C26 C27 C28 179.3(4) . . . . ?
C29 C26 C27 C28 179.3(4) . . . . ?
C26 C27 C28 N1 0.8(7) . . . . ?
C27 C26 C29 O1 -8.0(7) . . . . ?
C25 C26 C29 O1 171.4(5) . . . . ?
C27 C26 C29A O1B -170.3(10) . . . . ?
C25 C26 C29A O1B 9.1(11) . . . . ?
C11 C16 C31 O2 -2.1(6) . . . . ?
C15 C16 C31 O2 178.8(4) . . . . ?
C69 C63 C64 C65 0.6(6) . . . . ?
C71 C63 C64 C65 -179.7(4) . . . . ?
Ru1 C63 C64 C65 -54.8(4) . . . . ?
C69 C63 C64 Ru1 55.4(3) . . . . ?
C71 C63 C64 Ru1 -124.9(4) . . . . ?
C63 C64 C65 C66 1.7(6) . . . . ?
Ru1 C64 C65 C66 -52.9(4) . . . . ?
C63 C64 C65 Ru1 54.5(4) . . . . ?
C64 C65 C66 C67 -1.7(6) . . . . ?
Ru1 C65 C66 C67 -53.7(3) . . . . ?
C64 C65 C66 C74 175.0(4) . . . . ?
Ru1 C65 C66 C74 123.1(4) . . . . ?
C64 C65 C66 Ru1 51.9(4) . . . . ?
C65 C66 C67 C69 -0.5(6) . . . . ?
C74 C66 C67 C69 -177.1(4) . . . . ?
Ru1 C66 C67 C69 -54.5(4) . . . . ?
C65 C66 C67 Ru1 54.1(3) . . . . ?
C74 C66 C67 Ru1 -122.6(4) . . . . ?
C66 C67 C69 C63 2.8(6) . . . . ?
Ru1 C67 C69 C63 -52.4(4) . . . . ?
C66 C67 C69 Ru1 55.2(4) . . . . ?
C64 C63 C69 C67 -2.8(6) . . . . ?
C71 C63 C69 C67 177.5(4) . . . . ?
Ru1 C63 C69 C67 52.4(4) . . . . ?
C64 C63 C69 Ru1 -55.2(3) . . . . ?
C71 C63 C69 Ru1 125.1(4) . . . . ?
C64 C63 C71 C72 20.5(7) . . . . ?
C69 C63 C71 C72 -159.8(5) . . . . ?
Ru1 C63 C71 C72 -70.7(6) . . . . ?
C64 C63 C71 C73 -105.4(5) . . . . ?
C69 C63 C71 C73 74.3(6) . . . . ?
Ru1 C63 C71 C73 163.4(4) . . . . ?
C27 C28 N1 C24 -1.4(6) . . . . ?
C27 C28 N1 Ru1 -173.6(3) . . . . ?
C25 C24 N1 C28 1.2(6) . . . . ?
C14 C24 N1 C28 -176.4(4) . . . . ?
C25 C24 N1 Ru1 174.1(3) . . . . ?
C14 C24 N1 Ru1 -3.5(4) . . . . ?
C15 C14 N2 C12 -1.6(6) . . . . ?
C24 C14 N2 C12 176.7(4) . . . . ?
C15 C14 N2 Ru1 179.7(3) . . . . ?
C24 C14 N2 Ru1 -2.0(4) . . . . ?
C11 C12 N2 C14 1.4(7) . . . . ?
C11 C12 N2 Ru1 179.9(3) . . . . ?
